data_7223436
loop_
_publ_author_name
'McCormick, Laura J.'
'Morris, Samuel A.'
'Slawin, Alexandra M. Z.'
'Teat, Simon J.'
'Morris, Russell E.'

_publ_section_title
;
 Coordination polymers of 5-substituted isophthalic acid.
;
_journal_issue 7
_journal_name_full 'CrystEngComm / RSC'
_journal_page_first 1123
_journal_page_last 1132
_journal_paper_doi 10.1039/c5ce02091c
_journal_volume 18
_journal_year 2016
_chemical_formula_sum 'C18 H32 Ni2 O18'
_chemical_formula_weight 653.85
_space_group_crystal_system orthorhombic
_space_group_IT_number 33
_space_group_name_Hall 'P 2c -2n'
_space_group_name_H-M_alt 'P n a 21'
_symmetry_space_group_name_Hall 'P 2c -2n'
_symmetry_space_group_name_H-M 'P n a 21'
_atom_sites_solution_hydrogens mixed
_audit_creation_method SHELXL-2014/7
_audit_update_record
;
2015-09-23 deposited with the CCDC.
2015-12-09 downloaded from the CCDC.
;
_cell_angle_alpha 90
_cell_angle_beta 90
_cell_angle_gamma 90
_cell_formula_units_Z 4
_cell_length_a 15.4414(15)
_cell_length_b 10.9156(11)
_cell_length_c 14.5960(14)
_cell_measurement_reflns_used 9998
_cell_measurement_temperature 150(2)
_cell_measurement_theta_max 33.60
_cell_measurement_theta_min 2.92
_cell_volume 2460.2(4)
_computing_cell_refinement 'Bruker SAINT'
_computing_data_collection 'Bruker APEX2'
_computing_data_reduction 'Bruker SAINT'
_computing_structure_refinement 'SHELXL-2014/7 (Sheldrick, 2014)'
_computing_structure_solution 'SHELXT (beta)'
_diffrn_ambient_temperature 150(2)
_diffrn_measured_fraction_theta_full 0.996
_diffrn_measured_fraction_theta_max 0.994
_diffrn_measurement_device_type 'Bruker APEXII CCD diffractometer'
_diffrn_measurement_method '\w/\q scans'
_diffrn_radiation_type synchrotron
_diffrn_radiation_wavelength 0.7749
_diffrn_reflns_av_R_equivalents 0.0613
_diffrn_reflns_av_unetI/netI 0.0544
_diffrn_reflns_Laue_measured_fraction_full 0.996
_diffrn_reflns_Laue_measured_fraction_max 0.994
_diffrn_reflns_limit_h_max 22
_diffrn_reflns_limit_h_min -22
_diffrn_reflns_limit_k_max 15
_diffrn_reflns_limit_k_min -15
_diffrn_reflns_limit_l_max 20
_diffrn_reflns_limit_l_min -20
_diffrn_reflns_number 34124
_diffrn_reflns_point_group_measured_fraction_full 0.996
_diffrn_reflns_point_group_measured_fraction_max 0.994
_diffrn_reflns_theta_full 27.706
_diffrn_reflns_theta_max 33.610
_diffrn_reflns_theta_min 2.876
_diffrn_source 'Advanced Light source station 11.3.1'
_exptl_absorpt_coefficient_mu 2.040
_exptl_absorpt_correction_T_max 0.7466
_exptl_absorpt_correction_T_min 0.6735
_exptl_absorpt_correction_type multi-scan
_exptl_absorpt_process_details 'SADABS, G. M. Sheldrick'
_exptl_crystal_colour 'light blue'
_exptl_crystal_density_diffrn 1.765
_exptl_crystal_description block
_exptl_crystal_F_000 1360
_exptl_crystal_size_max 0.11
_exptl_crystal_size_mid 0.07
_exptl_crystal_size_min 0.04
_refine_diff_density_max 0.681
_refine_diff_density_min -0.838
_refine_diff_density_rms 0.111
_refine_ls_abs_structure_details
;
 Refined as an inversion twin.
;
_refine_ls_abs_structure_Flack 0.481(14)
_refine_ls_extinction_method none
_refine_ls_goodness_of_fit_ref 1.085
_refine_ls_hydrogen_treatment mixed
_refine_ls_matrix_type full
_refine_ls_number_parameters 397
_refine_ls_number_reflns 7435
_refine_ls_number_restraints 25
_refine_ls_restrained_S_all 1.086
_refine_ls_R_factor_all 0.0399
_refine_ls_R_factor_gt 0.0377
_refine_ls_shift/su_max 0.001
_refine_ls_shift/su_mean 0.000
_refine_ls_structure_factor_coef Fsqd
_refine_ls_weighting_details 'w=1/[\s^2^(Fo^2^)+(0.0589P)^2^] where P=(Fo^2^+2Fc^2^)/3'
_refine_ls_weighting_scheme calc
_refine_ls_wR_factor_gt 0.1051
_refine_ls_wR_factor_ref 0.1068
_reflns_Friedel_coverage 0.932
_reflns_Friedel_fraction_full 0.997
_reflns_Friedel_fraction_max 0.995
_reflns_number_gt 6938
_reflns_number_total 7435
_reflns_threshold_expression 'I > 2\s(I)'
_cod_data_source_file c5ce02091c2.cif
_cod_data_source_block Compound1
_cod_depositor_comments
;Adding full bibliography for 7223436--7223440.cif.

 Adding full bibliography for 7223436--7223440.cif.
;
_cod_database_code 7223436
_shelx_shelxl_version_number 2014/7
_shelx_space_group_comment
;
The symmetry employed for this shelxl refinement is uniquely defined
by the following loop, which should always be used as a source of
symmetry information in preference to the above space-group names.
They are only intended as comments.
;

loop_
_space_group_symop_operation_xyz
'x, y, z'
'-x, -y, z+1/2'
'x+1/2, -y+1/2, z'
'-x+1/2, y+1/2, z+1/2'

loop_
_atom_site_label
_atom_site_type_symbol
_atom_site_fract_x
_atom_site_fract_y
_atom_site_fract_z
_atom_site_U_iso_or_equiv
_atom_site_adp_type
_atom_site_occupancy
_atom_site_site_symmetry_order
_atom_site_calc_flag
_atom_site_refinement_flags_posn
_atom_site_refinement_flags_adp
C1 C 0.2042(2) 0.5085(3) 0.3683(2) 0.0138(6) Uani 1 1 d . .
C2 C 0.2913(2) 0.5705(3) 0.3603(3) 0.0137(6) Uani 1 1 d . .
C3 C 0.3659(2) 0.5016(3) 0.3739(3) 0.0152(7) Uani 1 1 d . .
H3 H 0.3618 0.4166 0.3874 0.018 Uiso 1 1 calc R U
C4 C 0.4470(2) 0.5579(3) 0.3675(3) 0.0147(6) Uani 1 1 d . .
C5 C 0.5284(2) 0.4826(3) 0.3758(2) 0.0142(6) Uani 1 1 d . .
C6 C 0.4527(2) 0.6823(3) 0.3476(3) 0.0183(7) Uani 1 1 d . .
H6 H 0.5080 0.7204 0.3444 0.022 Uiso 1 1 calc R U
C7 C 0.3778(3) 0.7525(3) 0.3321(4) 0.0192(10) Uani 1 1 d . .
C8 C 0.2974(2) 0.6958(3) 0.3395(3) 0.0162(6) Uani 1 1 d . .
H8 H 0.2461 0.7423 0.3304 0.019 Uiso 1 1 calc R U
C9 C 0.3850(3) 0.8860(3) 0.3054(4) 0.0281(9) Uani 1 1 d . .
H9A H 0.3939 0.8923 0.2391 0.042 Uiso 1 1 calc R U
H9B H 0.4341 0.9232 0.3374 0.042 Uiso 1 1 calc R U
H9C H 0.3315 0.9288 0.3223 0.042 Uiso 1 1 calc R U
C10 C 0.5499(2) 0.5143(3) 0.6239(2) 0.0138(6) Uani 1 1 d . .
C11 C 0.4678(2) 0.4407(3) 0.6242(2) 0.0128(6) Uani 1 1 d . .
C12 C 0.3881(2) 0.5000(3) 0.6164(3) 0.0136(7) Uani 1 1 d . .
H12 H 0.3862 0.5863 0.6079 0.016 Uiso 1 1 calc R U
C13 C 0.3115(2) 0.4333(3) 0.6212(2) 0.0133(6) Uani 1 1 d . .
C14 C 0.2266(2) 0.4982(3) 0.6128(2) 0.0149(6) Uani 1 1 d . .
C15 C 0.3148(2) 0.3070(3) 0.6359(3) 0.0175(6) Uani 1 1 d . .
H15 H 0.2625 0.2614 0.6402 0.021 Uiso 1 1 calc R U
C16 C 0.3944(3) 0.2469(3) 0.6445(4) 0.0204(9) Uani 1 1 d . .
C17 C 0.4703(2) 0.3144(3) 0.6371(3) 0.0168(6) Uani 1 1 d . .
H17 H 0.5246 0.2739 0.6408 0.020 Uiso 1 1 calc R U
C18 C 0.3980(3) 0.1122(4) 0.6644(5) 0.0367(12) Uani 1 1 d . .
H18A H 0.4121 0.0675 0.6081 0.055 Uiso 1 1 calc R U
H18B H 0.3416 0.0847 0.6874 0.055 Uiso 1 1 calc R U
H18C H 0.4425 0.0962 0.7107 0.055 Uiso 1 1 calc R U
O1 O 0.20437(16) 0.3954(2) 0.34568(19) 0.0156(5) Uani 1 1 d . .
O2 O 0.13970(17) 0.5685(2) 0.3931(2) 0.0197(5) Uani 1 1 d . .
O1W O 0.20531(17) 0.1346(2) 0.31414(19) 0.0170(5) Uani 1 1 d D .
O3 O 0.51810(16) 0.3667(2) 0.3667(2) 0.0181(5) Uani 1 1 d . .
O2W O 0.07822(19) 0.2870(2) 0.2262(2) 0.0225(5) Uani 1 1 d D .
O4 O 0.59970(18) 0.5340(2) 0.3871(2) 0.0194(6) Uani 1 1 d . .
O3W O 0.02831(17) 0.3844(2) 0.4135(3) 0.0286(7) Uani 1 1 d D .
O5 O 0.62046(16) 0.4617(2) 0.6105(2) 0.0176(5) Uani 1 1 d . .
O4W O 0.16382(19) 0.2257(2) 0.48957(19) 0.0177(5) Uani 1 1 d D .
O6 O 0.54159(16) 0.6289(2) 0.6392(2) 0.0161(5) Uani 1 1 d . .
O5W O 0.65973(18) 0.7239(2) 0.49698(19) 0.0174(5) Uani 1 1 d D .
O7 O 0.16167(16) 0.4415(2) 0.5837(2) 0.0198(5) Uani 1 1 d . .
O6W O 0.73265(17) 0.6302(2) 0.66453(18) 0.0156(5) Uani 1 1 d D .
O8 O 0.22703(16) 0.6106(2) 0.6376(2) 0.0159(5) Uani 1 1 d . .
O7W O 0.61259(17) 0.7853(3) 0.7740(2) 0.0207(5) Uani 1 1 d D .
O8W O 0.54179(17) 0.8859(2) 0.6008(2) 0.0197(5) Uani 1 1 d D .
O9W O -0.1512(3) 0.3870(4) 0.4521(3) 0.0502(10) Uani 1 1 d D .
O10W O 0.8685(2) 0.6392(4) 0.5285(3) 0.0499(11) Uani 1 1 d D .
Ni1 Ni 0.11446(3) 0.25981(4) 0.36162(3) 0.01230(13) Uani 1 1 d . .
Ni2 Ni 0.63588(3) 0.75673(3) 0.63267(3) 0.01182(12) Uani 1 1 d . .
H10B H 0.846(3) 0.682(4) 0.5772(18) 0.018 Uiso 1 1 d D U
H2B H 0.069(3) 0.353(2) 0.191(2) 0.018 Uiso 1 1 d D U
H7B H 0.654(2) 0.803(4) 0.814(2) 0.018 Uiso 1 1 d D U
H9W H -0.2005(18) 0.338(3) 0.456(3) 0.018 Uiso 1 1 d D U
H1A H 0.220(3) 0.125(3) 0.2563(12) 0.018 Uiso 1 1 d D U
H1B H 0.176(3) 0.067(2) 0.333(3) 0.018 Uiso 1 1 d D U
H2A H 0.047(3) 0.224(2) 0.205(3) 0.018 Uiso 1 1 d D U
H3A H -0.0268(12) 0.372(4) 0.428(3) 0.018 Uiso 1 1 d D U
H3B H 0.040(2) 0.4624(17) 0.401(3) 0.018 Uiso 1 1 d D U
H4A H 0.127(2) 0.178(3) 0.520(3) 0.018 Uiso 1 1 d D U
H4B H 0.170(3) 0.297(2) 0.520(3) 0.018 Uiso 1 1 d D U
H5A H 0.653(3) 0.6515(19) 0.469(3) 0.018 Uiso 1 1 d D U
H5B H 0.651(3) 0.781(3) 0.454(2) 0.018 Uiso 1 1 d D U
H6A H 0.704(3) 0.561(2) 0.656(3) 0.018 Uiso 1 1 d D U
H7A H 0.585(3) 0.723(3) 0.804(3) 0.018 Uiso 1 1 d D U
H8A H 0.567(3) 0.950(3) 0.576(3) 0.018 Uiso 1 1 d D U
H10A H 0.836(2) 0.656(4) 0.4769(16) 0.018 Uiso 1 1 d D U

loop_
_atom_site_aniso_label
_atom_site_aniso_U_11
_atom_site_aniso_U_22
_atom_site_aniso_U_33
_atom_site_aniso_U_23
_atom_site_aniso_U_13
_atom_site_aniso_U_12
C1 0.0152(14) 0.0124(14) 0.0138(15) -0.0011(12) -0.0014(12) 0.0000(10)
C2 0.0146(14) 0.0106(13) 0.0160(14) -0.0022(12) 0.0006(13) 0.0000(10)
C3 0.0158(15) 0.0114(16) 0.0185(18) -0.0004(13) -0.0003(12) 0.0001(10)
C4 0.0145(14) 0.0120(14) 0.0178(15) -0.0010(12) -0.0037(13) 0.0018(11)
C5 0.0133(14) 0.0133(14) 0.0158(16) 0.0000(11) -0.0022(12) 0.0016(11)
C6 0.0157(14) 0.0149(15) 0.0242(18) 0.0011(13) -0.0013(13) -0.0023(11)
C7 0.0159(18) 0.0137(19) 0.028(3) 0.0017(12) -0.0018(16) -0.0017(11)
C8 0.0136(14) 0.0120(15) 0.0228(16) 0.0005(12) -0.0031(12) 0.0003(11)
C9 0.0232(19) 0.0125(17) 0.049(3) 0.0079(17) -0.0064(18) -0.0005(13)
C10 0.0140(14) 0.0119(14) 0.0155(15) -0.0003(11) 0.0017(12) -0.0013(10)
C11 0.0111(13) 0.0104(13) 0.0169(15) 0.0008(11) 0.0005(12) -0.0007(10)
C12 0.0146(15) 0.0111(16) 0.0150(17) -0.0015(12) -0.0010(12) 0.0010(10)
C13 0.0124(13) 0.0097(14) 0.0177(15) -0.0017(11) -0.0009(12) 0.0024(10)
C14 0.0140(14) 0.0132(14) 0.0175(16) -0.0003(11) 0.0005(12) 0.0022(10)
C15 0.0119(14) 0.0125(15) 0.0279(17) -0.0008(13) 0.0008(14) -0.0013(11)
C16 0.0147(18) 0.0104(17) 0.036(3) 0.0006(13) 0.0012(18) -0.0005(10)
C17 0.0110(13) 0.0125(14) 0.0268(17) 0.0015(13) 0.0023(13) 0.0019(10)
C18 0.0163(17) 0.0116(18) 0.082(4) 0.008(2) 0.007(2) 0.0022(13)
O1 0.0156(11) 0.0102(10) 0.0211(13) -0.0019(9) 0.0011(10) -0.0025(8)
O2 0.0155(12) 0.0144(12) 0.0291(15) -0.0050(11) 0.0029(10) -0.0010(9)
O1W 0.0180(12) 0.0143(12) 0.0188(12) -0.0009(9) 0.0032(10) 0.0020(9)
O3 0.0136(11) 0.0106(11) 0.0300(14) 0.0007(10) -0.0021(11) 0.0010(8)
O2W 0.0230(14) 0.0192(12) 0.0254(13) -0.0002(11) -0.0093(11) -0.0015(10)
O4 0.0158(12) 0.0149(12) 0.0274(15) -0.0045(10) -0.0035(10) -0.0011(9)
O3W 0.0124(12) 0.0146(12) 0.059(2) -0.0085(13) 0.0053(13) 0.0006(9)
O5 0.0132(11) 0.0142(12) 0.0255(15) -0.0037(11) 0.0019(10) 0.0009(8)
O4W 0.0236(14) 0.0129(11) 0.0168(12) -0.0011(9) -0.0005(11) -0.0044(10)
O6 0.0129(10) 0.0104(10) 0.0250(12) -0.0011(10) 0.0018(10) -0.0017(8)
O5W 0.0243(13) 0.0112(11) 0.0166(12) 0.0011(9) -0.0037(11) -0.0024(10)
O7 0.0145(11) 0.0130(11) 0.0320(14) -0.0056(10) -0.0068(11) 0.0009(9)
O6W 0.0145(11) 0.0117(11) 0.0206(12) 0.0018(9) -0.0019(9) 0.0006(8)
O8 0.0147(11) 0.0109(10) 0.0220(12) -0.0042(10) -0.0059(10) 0.0028(8)
O7W 0.0182(13) 0.0190(13) 0.0248(14) 0.0003(11) 0.0020(11) -0.0020(10)
O8W 0.0156(11) 0.0124(11) 0.0309(14) 0.0030(10) -0.0013(11) -0.0007(9)
O9W 0.041(2) 0.062(3) 0.048(2) 0.000(2) 0.0011(18) -0.0059(19)
O10W 0.039(2) 0.081(3) 0.0301(19) 0.012(2) 0.0043(16) 0.0206(19)
Ni1 0.0101(2) 0.0095(2) 0.0172(3) -0.0017(2) -0.0023(2) -0.00003(13)
Ni2 0.0097(2) 0.0093(2) 0.0165(3) 0.00119(18) 0.0001(2) -0.00062(13)

loop_
_atom_type_symbol
_atom_type_description
_atom_type_scat_dispersion_real
_atom_type_scat_dispersion_imag
_atom_type_scat_source
C C 0.0040 0.0020 'Calculated using XDISP in WinGX (Farrugia, 1999)'
H H 0.0000 0.0000 'Calculated using XDISP in WinGX (Farrugia, 1999)'
O O 0.0132 0.0074 'Calculated using XDISP in WinGX (Farrugia, 1999)'
Ni Ni 0.3262 1.3024 'Calculated using XDISP in WinGX (Farrugia, 1999)'

loop_
_geom_angle_atom_site_label_1
_geom_angle_atom_site_label_2
_geom_angle_atom_site_label_3
_geom_angle
_geom_angle_site_symmetry_1
_geom_angle_site_symmetry_3
O2 C1 O1 125.8(3) . .
O2 C1 C2 119.9(3) . .
O1 C1 C2 114.2(3) . .
C3 C2 C8 120.2(3) . .
C3 C2 C1 119.0(3) . .
C8 C2 C1 120.8(3) . .
C2 C3 C4 119.6(3) . .
C2 C3 H3 120.2 . .
C4 C3 H3 120.2 . .
C6 C4 C3 120.0(3) . .
C6 C4 C5 119.8(3) . .
C3 C4 C5 120.1(3) . .
O4 C5 O3 124.5(3) . .
O4 C5 C4 120.1(3) . .
O3 C5 C4 115.3(3) . .
C4 C6 C7 120.9(3) . .
C4 C6 H6 119.5 . .
C7 C6 H6 119.5 . .
C8 C7 C6 118.6(3) . .
C8 C7 C9 120.9(4) . .
C6 C7 C9 120.5(4) . .
C7 C8 C2 120.6(3) . .
C7 C8 H8 119.7 . .
C2 C8 H8 119.7 . .
C7 C9 H9A 109.5 . .
C7 C9 H9B 109.5 . .
H9A C9 H9B 109.5 . .
C7 C9 H9C 109.5 . .
H9A C9 H9C 109.5 . .
H9B C9 H9C 109.5 . .
O5 C10 O6 124.4(3) . .
O5 C10 C11 119.5(3) . .
O6 C10 C11 116.0(3) . .
C17 C11 C12 119.6(3) . .
C17 C11 C10 120.5(3) . .
C12 C11 C10 119.8(3) . .
C13 C12 C11 120.2(3) . .
C13 C12 H12 119.9 . .
C11 C12 H12 119.9 . .
C12 C13 C15 119.6(3) . .
C12 C13 C14 119.5(3) . .
C15 C13 C14 120.9(3) . .
O7 C14 O8 125.1(3) . .
O7 C14 C13 119.7(3) . .
O8 C14 C13 115.3(3) . .
C13 C15 C16 120.5(3) . .
C13 C15 H15 119.7 . .
C16 C15 H15 119.7 . .
C17 C16 C15 119.1(3) . .
C17 C16 C18 120.3(4) . .
C15 C16 C18 120.6(4) . .
C16 C17 C11 120.9(3) . .
C16 C17 H17 119.6 . .
C11 C17 H17 119.6 . .
C16 C18 H18A 109.5 . .
C16 C18 H18B 109.5 . .
H18A C18 H18B 109.5 . .
C16 C18 H18C 109.5 . .
H18A C18 H18C 109.5 . .
H18B C18 H18C 109.5 . .
C1 O1 Ni1 132.0(2) . .
Ni1 O1W H1A 125(3) . .
Ni1 O1W H1B 96(3) . .
H1A O1W H1B 109(3) . .
C5 O3 Ni1 125.7(2) . 3
Ni1 O2W H2B 134(3) . .
Ni1 O2W H2A 112(3) . .
H2B O2W H2A 110(3) . .
Ni1 O3W H3A 128(3) . .
Ni1 O3W H3B 116(3) . .
H3A O3W H3B 112(3) . .
Ni1 O4W H4A 109(3) . .
Ni1 O4W H4B 110(3) . .
H4A O4W H4B 109(3) . .
C10 O6 Ni2 126.6(2) . .
Ni2 O5W H5A 125(3) . .
Ni2 O5W H5B 122(3) . .
H5A O5W H5B 106(3) . .
Ni2 O6W H6A 100(3) . .
C14 O8 Ni2 132.3(2) . 3_465
Ni2 O7W H7B 124(3) . .
Ni2 O7W H7A 116(3) . .
H7B O7W H7A 100(4) . .
Ni2 O8W H8A 109(3) . .
H10B O10W H10A 109(3) . .
O3 Ni1 O1 174.04(12) 3_455 .
O3 Ni1 O3W 87.82(11) 3_455 .
O1 Ni1 O3W 90.15(11) . .
O3 Ni1 O4W 96.64(12) 3_455 .
O1 Ni1 O4W 89.01(11) . .
O3W Ni1 O4W 91.46(14) . .
O3 Ni1 O2W 86.23(12) 3_455 .
O1 Ni1 O2W 88.35(11) . .
O3W Ni1 O2W 94.70(14) . .
O4W Ni1 O2W 173.30(12) . .
O3 Ni1 O1W 93.41(10) 3_455 .
O1 Ni1 O1W 88.84(10) . .
O3W Ni1 O1W 177.45(13) . .
O4W Ni1 O1W 86.18(11) . .
O2W Ni1 O1W 87.61(12) . .
O6 Ni2 O8 174.84(14) . 3_565
O6 Ni2 O5W 93.12(12) . .
O8 Ni2 O5W 91.97(11) 3_565 .
O6 Ni2 O8W 88.57(10) . .
O8 Ni2 O8W 90.50(10) 3_565 .
O5W Ni2 O8W 91.62(12) . .
O6 Ni2 O6W 92.80(10) . .
O8 Ni2 O6W 88.14(10) 3_565 .
O5W Ni2 O6W 88.34(11) . .
O8W Ni2 O6W 178.64(10) . .
O6 Ni2 O7W 86.17(12) . .
O8 Ni2 O7W 88.76(12) 3_565 .
O5W Ni2 O7W 178.26(11) . .
O8W Ni2 O7W 89.95(12) . .
O6W Ni2 O7W 90.11(11) . .

loop_
_geom_bond_atom_site_label_1
_geom_bond_atom_site_label_2
_geom_bond_distance
_geom_bond_site_symmetry_2
C1 O2 1.246(4) .
C1 O1 1.278(4) .
C1 C2 1.511(4) .
C2 C3 1.390(4) .
C2 C8 1.404(4) .
C3 C4 1.398(5) .
C3 H3 0.9500 .
C4 C6 1.392(5) .
C4 C5 1.506(5) .
C5 O4 1.247(4) .
C5 O3 1.282(4) .
C6 C7 1.405(5) .
C6 H6 0.9500 .
C7 C8 1.393(5) .
C7 C9 1.512(5) .
C8 H8 0.9500 .
C9 H9A 0.9800 .
C9 H9B 0.9800 .
C9 H9C 0.9800 .
C10 O5 1.247(4) .
C10 O6 1.278(4) .
C10 C11 1.500(4) .
C11 C17 1.392(4) .
C11 C12 1.395(4) .
C12 C13 1.392(4) .
C12 H12 0.9500 .
C13 C15 1.396(4) .
C13 C14 1.495(5) .
C14 O7 1.252(4) .
C14 O8 1.279(4) .
C15 C16 1.399(5) .
C15 H15 0.9500 .
C16 C17 1.388(5) .
C16 C18 1.500(5) .
C17 H17 0.9500 .
C18 H18A 0.9800 .
C18 H18B 0.9800 .
C18 H18C 0.9800 .
O1 Ni1 2.043(2) .
O1W Ni1 2.078(2) .
O1W H1A 0.881(14) .
O1W H1B 0.905(13) .
O3 Ni1 2.031(2) 3
O2W Ni1 2.076(3) .
O2W H2B 0.894(14) .
O2W H2A 0.899(14) .
O3W Ni1 2.047(3) .
O3W H3A 0.888(14) .
O3W H3B 0.889(14) .
O4W Ni1 2.051(3) .
O4W H4A 0.893(14) .
O4W H4B 0.898(14) .
O6 Ni2 2.019(2) .
O5W Ni2 2.046(3) .
O5W H5A 0.896(14) .
O5W H5B 0.894(14) .
O6W Ni2 2.087(2) .
O6W H6A 0.884(14) .
O8 Ni2 2.021(2) 3_465
O7W Ni2 2.117(3) .
O7W H7B 0.887(14) .
O7W H7A 0.908(14) .
O8W Ni2 2.077(3) .
O8W H8A 0.886(14) .
O9W H9W 0.934(14) .
O10W H10B 0.916(14) .
O10W H10A 0.922(14) .
Ni1 O3 2.031(2) 3_455
Ni2 O8 2.021(2) 3_565

loop_
_geom_hbond_atom_site_label_D
_geom_hbond_atom_site_label_H
_geom_hbond_atom_site_label_A
_geom_hbond_distance_DH
_geom_hbond_distance_HA
_geom_hbond_distance_DA
_geom_hbond_angle_DHA
_geom_hbond_site_symmetry_A
O3W H3A O9W 0.888(14) 1.959(18) 2.829(5) 166(4) .
O3W H3B O2 0.889(14) 1.94(3) 2.662(4) 138(3) .
O4W H4B O7 0.898(14) 1.840(17) 2.727(4) 169(4) .
O5W H5A O4 0.896(14) 1.93(2) 2.780(4) 157(4) .
O6W H6A O5 0.884(14) 1.81(2) 2.647(4) 156(4) .
O1W H1B O4 0.905(13) 1.800(17) 2.679(4) 164(4) 3_455
O4W H4A O5 0.893(14) 2.02(3) 2.784(4) 143(4) 3_455
O1W H1A O8 0.881(14) 1.921(15) 2.793(4) 170(4) 4_544
O2W H2A O6 0.899(14) 1.96(2) 2.830(4) 162(4) 4_544
O2W H2B O8W 0.894(14) 2.19(3) 2.819(4) 127(3) 4_544
O5W H5B O2 0.894(14) 1.874(16) 2.744(4) 164(4) 3_565
O8W H8A O7 0.886(14) 1.88(3) 2.653(4) 145(4) 3_565
O7W H7A O3 0.908(14) 2.09(2) 2.942(4) 156(4) 2_665
O7W H7B O1W 0.887(14) 2.28(3) 3.002(4) 139(4) 2_665
O10W H10B O6W 0.916(14) 2.24(4) 2.890(5) 128(4) .
